data_7200070
loop_
_publ_author_name
'Kendrick, John'
'Gourlay, Matthew D.'
'Neumann, Marcus A.'
'Leusen, Frank J. J.'

_publ_section_title
;
 Predicting spontaneous racemate resolution using recent developments in
 crystal structure prediction
;
_journal_issue 11
_journal_name_full CrystEngComm
_journal_page_first 2391
_journal_page_last 2399
_journal_paper_doi 10.1039/b909038j
_journal_volume 11
_journal_year 2009
_space_group_IT_number 14
_symmetry_cell_setting monoclinic
_symmetry_Int_Tables_number 14
_symmetry_space_group_name_Hall '-P 2ybc'
_symmetry_space_group_name_H-M 'P 1 21/c 1'
_cell_angle_alpha 90.000000
_cell_angle_beta 136.558325
_cell_angle_gamma 90.000000
_cell_length_a 7.342753
_cell_length_b 9.540297
_cell_length_c 11.161163
_cell_volume 537.621
_cod_data_source_file 4HMO_racemic.cif
_cod_data_source_block 4HMO_R_3
_cod_original_sg_symbol_H-M 'P 2_1/c'
_cod_struct_determination_method theoretical
_cod_database_code 7200070

loop_
_symmetry_equiv_pos_site_id
_symmetry_equiv_pos_as_xyz
1 x,y,z
2 -x,y+1/2,-z+1/2
3 -x,-y,-z
4 x,-y+1/2,z+1/2

loop_
_atom_site_label
_atom_site_type_symbol
_atom_site_fract_x
_atom_site_fract_y
_atom_site_fract_z
C46 C 0.525374 0.301330 1.278671
C47 C 0.620747 0.390927 1.217468
O48 O 0.380643 0.452685 1.052765
C49 C 0.167376 0.384118 0.996889
N50 N 0.242814 0.292752 1.118164
O51 O -0.059111 0.407055 0.850171
C52 C 0.583640 0.368381 1.427676
O53 O 0.864511 0.365030 1.579111
H54 H 0.617697 0.197308 1.319846
H55 H 0.902922 0.390747 1.682383
H56 H 0.714981 0.328004 1.192388
H57 H 0.106756 0.240475 1.105561
H58 H 0.508479 0.476682 1.392955
H59 H 0.754894 0.475594 1.307780
H60 H 0.480841 0.309091 1.449513
